data_9012505
loop_
_publ_author_name
'Moore, P. B.'
'Araki, T.'

_publ_section_title
;
 Mitridatite, Ca6(H2O)6[FeIII9O6(PO4)9]*3H2O.
 A noteworthy octahedral sheet structure
;
_journal_name_full 'Inorganic Chemistry'
_journal_page_first 1096
_journal_page_last 1106
_journal_paper_doi 10.1021/ic50171a025
_journal_volume 16
_journal_year 1977
_chemical_compound_source 'White Elephant pegmatite, Custer, South Dakota, USA'
_chemical_formula_sum 'Ca2 Fe3 H6 O17 P3'
_chemical_name_mineral Mitridatite
_space_group_IT_number 9
_symmetry_space_group_name_Hall 'A -2ya'
_symmetry_space_group_name_H-M 'A 1 a 1'
_cell_angle_alpha 90
_cell_angle_beta 95.84
_cell_angle_gamma 90
_cell_formula_units_Z 12
_cell_length_a 17.5530
_cell_length_b 19.3540
_cell_length_c 11.248
_cell_volume 3801.347
_database_code_amcsd 0012683
_exptl_crystal_density_diffrn 3.213
_cod_original_formula_sum 'Fe3 Ca2 P3 O17 H6'
_cod_database_code 9012505

loop_
_space_group_symop_operation_xyz
x,y,z
x,1/2+y,1/2+z
1/2+x,-y,z
1/2+x,1/2-y,1/2+z

loop_
_atom_site_label
_atom_site_fract_x
_atom_site_fract_y
_atom_site_fract_z
_atom_site_U_iso_or_equiv
_atom_site_type_symbol
_atom_site_attached_hydrogens
Fe1 0.25000 0.46266 0.50000 0.00760 Fe 0
Fe2 0.24650 0.20013 0.29170 0.00735 Fe 0
Fe3 0.24680 0.22755 0.79350 0.00760 Fe 0
Fe4 0.24340 0.04173 0.27160 0.00760 Fe 0
Fe5 0.24560 0.05241 0.77030 0.00785 Fe 0
Fe6 0.24870 0.37474 0.27250 0.00874 Fe 0
Fe7 0.25170 0.38608 0.77190 0.00823 Fe 0
Fe8 0.25040 0.29595 0.03970 0.00811 Fe 0
Fe9 0.24010 0.12921 0.53770 0.00760 Fe 0
Ca1 0.58070 0.03760 0.82120 0.01229 Ca 0
Ca2 0.58200 0.17170 0.36700 0.00988 Ca 0
Ca3 0.57620 0.37370 0.83940 0.01153 Ca 0
Ca4 0.41550 0.28800 0.23190 0.01115 Ca 0
Ca5 0.41570 0.48580 0.68510 0.01381 Ca 0
Ca6 0.41250 0.15510 0.70900 0.01203 Ca 0
P1 0.10520 0.28630 0.18360 0.00671 P 0
O1 0.01980 0.28520 0.16860 0.01482 O 0
O2 0.13690 0.22060 0.25330 0.01229 O 0
O3 0.13820 0.34980 0.25490 0.01203 O 0
O4 0.14010 0.28630 0.06160 0.00735 O 0
P2 0.10540 0.46180 0.64590 0.00773 P 0
O5 0.01910 0.45780 0.62820 0.01343 O 0
O6 0.13510 0.52790 0.71480 0.01026 O 0
O7 0.13900 0.39880 0.71940 0.01026 O 0
O8 0.13980 0.46130 0.52350 0.01292 O 0
P3 0.10180 0.14400 0.68940 0.00709 P 0
O9 0.01620 0.14660 0.68000 0.01482 O 0
O10 0.13710 0.20820 0.76020 0.01292 O 0
O11 0.13260 0.07750 0.75470 0.01241 O 0
O12 0.13120 0.14440 0.56260 0.01444 O 0
P4 0.39320 0.46600 0.35480 0.00722 P 0
O13 0.47920 0.46910 0.36070 0.00937 O 0
O14 0.36290 0.39760 0.29180 0.00950 O 0
O15 0.35840 0.52900 0.28550 0.00950 O 0
O16 0.36540 0.46670 0.48200 0.00912 O 0
P5 0.38890 0.11920 0.39650 0.00735 P 0
O17 0.47390 0.11660 0.41650 0.01203 O 0
O18 0.36020 0.18630 0.32710 0.00836 O 0
O19 0.35680 0.05590 0.32050 0.01115 O 0
O20 0.35420 0.11860 0.51900 0.01102 O 0
P6 0.39430 0.30850 0.89550 0.00722 P 0
O21 0.48110 0.30980 0.90720 0.01039 O 0
O22 0.36280 0.24300 0.82550 0.01051 O 0
O23 0.36260 0.37360 0.82650 0.01203 O 0
O24 0.36380 0.30750 0.02090 0.00975 O 0
P7 0.20670 0.45900 0.01650 0.00709 P 0
O25 0.12300 0.44490 0.99050 0.01836 O 0
O26 0.24890 0.39930 0.09270 0.00431 O 0
O27 0.22860 0.52760 0.08800 0.01254 O 0
O28 0.24530 0.46370 0.89790 0.00760 O 0
P8 0.28710 0.12800 0.03700 0.00722 P 0
O29 0.37200 0.11900 0.05930 0.01786 O 0
O30 0.25010 0.06880 0.95870 0.01456 O 0
O31 0.25790 0.19540 0.97510 0.00975 O 0
O32 0.24720 0.12650 0.15570 0.01039 O 0
P9 0.28760 0.29420 0.53640 0.00760 P 0
O33 0.37240 0.28450 0.55600 0.01836 O 0
O34 0.25950 0.35810 0.45980 0.00785 O 0
O35 0.24780 0.23030 0.47260 0.01191 O 0
O36 0.25150 0.30140 0.65500 0.01241 O 0
O37 0.21370 0.11420 0.37090 0.00747 O 0
O38 0.27260 0.14520 0.71070 0.01039 O 0
O39 0.27710 0.28270 0.21430 0.00861 O 0
O40 0.22050 0.31370 0.87570 0.00595 O 0
O41 0.21910 0.46390 0.32500 0.00646 O 0
O42 0.27730 0.46500 0.66800 0.01026 O 0
Wat1 0.49900 0.26930 0.41210 0.01710 O 2
Wat2 0.48560 0.37890 0.65970 0.02330 O 2
Wat3 0.49810 0.06160 0.65050 0.01444 O 2
Wat4 0.49260 0.19280 0.18420 0.01887 O 2
Wat5 0.50220 0.47070 0.87480 0.01482 O 2
Wat6 0.48910 0.12220 0.89160 0.02292 O 2
Wat7 0.42750 0.45090 0.06280 0.02077 O 2
Wat8 0.57750 0.37980 0.48740 0.02761 O 2
Wat9 0.58120 0.21320 0.00800 0.03027 O 2

loop_
_cod_changelog_entry_id
_cod_changelog_entry_author
_cod_changelog_entry_date
_cod_changelog_entry_text
1
;cod-tools version 3.8.0
Id: cif_guess_AMCSD_atom_types 9574 2023-05-10 09:00:05Z saulius
;
2023-05-10T18:54:04+03:00
;Derived atom types and hydrogen counts
from atom names that follow the AMCSD naming convention
(Wat == water, O-H == hydroxyl).
;

loop_
_cod_related_entry_id
_cod_related_entry_database
_cod_related_entry_code
1 AMCSD 0012683
